data_4505409
loop_
_publ_author_name
'Alshahateet, Solhe F.'
'Bishop, Roger'
'Craig, Donald C.'
'Scudder, Marcia L.'

_publ_section_title
;
 Role of Double C&#x2212;H&#x00B7;&#x00B7;&#x00B7;N Weak Hydrogen Bonding
 Motifs inN-Heteroaromatic Inclusion Chemistry
;
_journal_issue 4
_journal_name_full 'Crystal Growth &amp; Design'
_journal_page_first 837
_journal_paper_doi 10.1021/cg049927r
_journal_volume 4
_journal_year 2004
_chemical_formula_moiety 'C23 H18 N2'
_chemical_formula_sum 'C23 H18 N2'
_chemical_formula_weight 322.4
_space_group_IT_number 15
_symmetry_cell_setting monoclinic
_symmetry_space_group_name_Hall '-C 2yc'
_symmetry_space_group_name_H-M 'C 1 2/c 1'
_atom_type_scat_source 'International Tables for X-ray Crystallography, Vol. IV'
_audit_creation_method 'RAELSPUB and manual entry'
_cell_angle_alpha 90
_cell_angle_beta 92.47(2)
_cell_angle_gamma 90
_cell_formula_units_Z 4
_cell_length_a 23.182(7)
_cell_length_b 5.675(2)
_cell_length_c 12.504(4)
_cell_measurement_reflns_used 10
_cell_measurement_temperature 294
_cell_measurement_theta_max 11
_cell_measurement_theta_min 10
_cell_volume 1643.5(9)
_computing_cell_refinement 'CAD4 Version 5.0, 1989'
_computing_data_collection 'CAD4 Version 5.0, 1989'
_computing_data_reduction 'Local program'
_computing_molecular_graphics 'ORTEP-II, (Johnson, 1976)'
_computing_publication_material 'Local programs'
_computing_structure_refinement 'RAELS, (Rae, 1989)'
_computing_structure_solution 'SIR92 (Altomare et al, 1994)'
_diffrn_measurement_device_type 'Nonius CAD-4'
_diffrn_measurement_method \w--2\q
_diffrn_radiation_type 'Mo K\a'
_diffrn_radiation_wavelength 0.71073
_diffrn_reflns_av_R_equivalents 0.022
_diffrn_reflns_limit_h_max 27
_diffrn_reflns_limit_h_min -27
_diffrn_reflns_limit_k_max 0
_diffrn_reflns_limit_k_min -6
_diffrn_reflns_limit_l_max 14
_diffrn_reflns_limit_l_min 0
_diffrn_reflns_number 1523
_diffrn_reflns_theta_max 25
_diffrn_standards_decay_% 0
_diffrn_standards_interval_time 30min
_diffrn_standards_number 1
_exptl_absorpt_coefficient_mu 0.071
_exptl_absorpt_correction_type none
_exptl_crystal_colour colourless
_exptl_crystal_density_diffrn 1.30
_exptl_crystal_density_method 'not measured'
_exptl_crystal_description block
_exptl_crystal_F_000 680.0
_exptl_crystal_size_max 0.25
_exptl_crystal_size_mid 0.20
_exptl_crystal_size_min 0.20
_refine_diff_density_max 0.22
_refine_diff_density_min -0.15
_refine_ls_extinction_method none
_refine_ls_goodness_of_fit_ref 1.42
_refine_ls_hydrogen_treatment noref
_refine_ls_number_parameters 115
_refine_ls_number_reflns 1018
_refine_ls_R_factor_gt 0.036
_refine_ls_shift/su_max 0.003
_refine_ls_structure_factor_coef F
_refine_ls_weighting_details 'w = 1/[\s^2^(F) + 0.0004F^2^]'
_refine_ls_weighting_scheme calc
_refine_ls_wR_factor_ref 0.055
_reflns_number_gt 1018
_reflns_number_total 1445
_reflns_threshold_expression I>2\s(I)
_cod_data_source_file cg049927rsi20040518_065318.cif
_cod_data_source_block DRB224_parent
_cod_original_cell_volume 1643(1)
_cod_original_sg_symbol_H-M 'C 2/c'
_cod_database_code 4505409

loop_
_symmetry_equiv_pos_site_id
_symmetry_equiv_pos_as_xyz
1 x,y,z
2 x,-y,1/2+z
3 -x,-y,-z
4 -x,y,1/2-z
5 1/2+x,1/2+y,z
6 1/2+x,1/2-y,1/2+z
7 1/2-x,1/2-y,-z
8 1/2-x,1/2+y,1/2-z

loop_
_atom_site_label
_atom_site_fract_x
_atom_site_fract_y
_atom_site_fract_z
_atom_site_U_iso_or_equiv
_atom_site_adp_type
_atom_site_type_symbol
_atom_site_occupancy
N1 0.39915(5) 0.48145(26) 0.34339(10) 0.0503(4) Uani N 1.0
C1 0.52255(7) 0.88974(29) 0.34092(12) 0.0539(5) Uani C 1.0
C2 0.47028(7) 0.77543(32) 0.38950(12) 0.0561(5) Uani C 1.0
C3 0.43310(6) 0.64632(26) 0.30715(11) 0.0440(4) Uani C 1.0
C4 0.43614(6) 0.70324(26) 0.19680(11) 0.0426(4) Uani C 1.0
C5 0.5000 1.0463(4) 0.2500 0.0665(7) Uani C 1.0
C6 0.36559(6) 0.35574(27) 0.27127(12) 0.0481(4) Uani C 1.0
C7 0.33193(8) 0.16874(35) 0.30912(17) 0.0683(6) Uani C 1.0
C8 0.29982(8) 0.03446(35) 0.23933(22) 0.0800(6) Uani C 1.0
C9 0.29907(8) 0.07952(38) 0.12921(21) 0.0813(7) Uani C 1.0
C10 0.33086(8) 0.25848(36) 0.09006(15) 0.0679(6) Uani C 1.0
C11 0.36546(6) 0.39998(27) 0.16037(12) 0.0482(4) Uani C 1.0
C12 0.40166(6) 0.57981(29) 0.12565(11) 0.0484(4) Uani C 1.0
HC1 0.5430 0.9897 0.3965 0.054 Uani H 1.0
H1C2 0.4466 0.9009 0.4227 0.056 Uani H 1.0
H2C2 0.4840 0.6611 0.4459 0.056 Uani H 1.0
H1C5 0.5319 1.1481 0.2248 0.067 Uani H 0.5
H2C5 0.4681 1.1481 0.2752 0.067 Uani H 0.5
HC7 0.3317 0.1351 0.3876 0.068 Uani H 1.0
HC8 0.2764 -0.0985 0.2669 0.080 Uani H 1.0
HC9 0.2750 -0.0207 0.0790 0.081 Uani H 1.0
HC10 0.3298 0.2902 0.0113 0.068 Uani H 1.0
HC12 0.4022 0.6181 0.0476 0.048 Uani H 1.0

loop_
_atom_site_aniso_label
_atom_site_aniso_U_11
_atom_site_aniso_U_22
_atom_site_aniso_U_33
_atom_site_aniso_U_12
_atom_site_aniso_U_13
_atom_site_aniso_U_23
_atom_site_aniso_type_symbol
N1 0.0531(8) 0.0572(9) 0.0411(7) 0.0030(7) 0.0085(6) 0.0048(6) N
C1 0.060(1) 0.0452(9) 0.056(1) -0.0018(8) -0.0001(8) -0.0165(8) C
C2 0.0583(9) 0.066(1) 0.0438(9) 0.0049(9) 0.0025(7) -0.0178(8) C
C3 0.0508(8) 0.0441(9) 0.0375(8) 0.0083(7) 0.0065(6) -0.0037(7) C
C4 0.0501(8) 0.0388(8) 0.0389(8) 0.0077(7) 0.0021(7) 0.0039(7) C
C5 0.069(2) 0.038(1) 0.092(2) 0.0000 -0.002(1) 0.0000 C
C6 0.0451(8) 0.048(1) 0.052(1) 0.0054(7) 0.0049(7) 0.0015(8) C
C7 0.056(1) 0.061(1) 0.088(1) -0.0013(9) 0.009(1) 0.018(1) C
C8 0.058(1) 0.056(1) 0.126(2) -0.008(1) 0.009(1) 0.003(1) C
C9 0.057(1) 0.071(1) 0.115(2) -0.005(1) -0.001(1) -0.029(1) C
C10 0.056(1) 0.074(1) 0.073(1) 0.001(1) -0.0025(9) -0.023(1) C
C11 0.0472(8) 0.0479(9) 0.0495(9) 0.0060(7) 0.0015(7) -0.0080(7) C
C12 0.0507(8) 0.057(1) 0.0379(8) 0.0072(8) 0.0015(7) 0.0010(8) C

loop_
_geom_angle_atom_site_label_1
_geom_angle_atom_site_label_2
_geom_angle_atom_site_label_3
_geom_angle
_geom_angle_site_symmetry_1
_geom_angle_site_symmetry_2
_geom_angle_site_symmetry_3
_geom_angle_publ_flag
C3 N1 C6 118.4(1) 1_555 1_555 1_555 no
C2 C1 C4 110.5(1) 1_555 1_555 4_655 no
C2 C1 C5 107.1(1) 1_555 1_555 1_555 no
C4 C1 C5 112.2(1) 4_655 1_555 1_555 no
C1 C2 C3 112.1(1) 1_555 1_555 1_555 no
N1 C3 C2 116.4(1) 1_555 1_555 1_555 no
N1 C3 C4 123.4(1) 1_555 1_555 1_555 no
C2 C3 C4 120.2(1) 1_555 1_555 1_555 no
C1 C4 C3 121.3(1) 4_655 1_555 1_555 no
C1 C4 C12 121.1(1) 4_655 1_555 1_555 no
C3 C4 C12 117.7(1) 1_555 1_555 1_555 no
C1 C5 C1 108.3(2) 1_555 1_555 4_655 no
N1 C6 C7 118.6(2) 1_555 1_555 1_555 no
N1 C6 C11 122.2(1) 1_555 1_555 1_555 no
C7 C6 C11 119.1(2) 1_555 1_555 1_555 no
C6 C7 C8 120.2(2) 1_555 1_555 1_555 no
C7 C8 C9 120.9(2) 1_555 1_555 1_555 no
C8 C9 C10 120.5(2) 1_555 1_555 1_555 no
C9 C10 C11 120.2(2) 1_555 1_555 1_555 no
C6 C11 C10 119.2(2) 1_555 1_555 1_555 no
C6 C11 C12 117.3(1) 1_555 1_555 1_555 no
C10 C11 C12 123.5(2) 1_555 1_555 1_555 no
C4 C12 C11 120.9(1) 1_555 1_555 1_555 no

loop_
_geom_bond_atom_site_label_1
_geom_bond_atom_site_label_2
_geom_bond_distance
_geom_bond_site_symmetry_1
_geom_bond_site_symmetry_2
_geom_bond_publ_flag
N1 C3 1.316(2) 1_555 1_555 no
N1 C6 1.366(2) 1_555 1_555 no
C1 C2 1.524(2) 1_555 1_555 no
C1 C4 1.516(2) 1_555 4_655 no
C1 C5 1.518(2) 1_555 1_555 no
C2 C3 1.505(2) 1_555 1_555 no
C3 C4 1.422(2) 1_555 1_555 no
C4 C1 1.516(2) 1_555 4_655 no
C4 C12 1.364(2) 1_555 1_555 no
C5 C1 1.518(2) 1_555 4_655 no
C6 C7 1.411(2) 1_555 1_555 no
C6 C11 1.409(2) 1_555 1_555 no
C7 C8 1.357(3) 1_555 1_555 no
C8 C9 1.400(3) 1_555 1_555 no
C9 C10 1.358(3) 1_555 1_555 no
C10 C11 1.414(2) 1_555 1_555 no
C11 C12 1.402(2) 1_555 1_555 no
